data_4341203
loop_
_publ_author_name
'Majumdar, Subhojit'
'Stauber, Julia M.'
'Palluccio, Taryn D.'
'Cai, Xiaochen'
'Velian, Alexandra'
'Rybak-Akimova, Elena V'
'Temprado, Manuel'
'Captain, Burjor'
'Cummins, Christopher C.'
'Hoff, Carl D.'

_publ_section_title
;
 Role of Axial Base Coordination in Isonitrile Binding and Chalcogen Atom
 Transfer to Vanadium(III) Complexes.
;
_journal_name_full 'Inorganic chemistry'
_journal_page_first 141003140335004
_journal_paper_doi 10.1021/ic5017005
_journal_year 2014
_chemical_formula_sum 'C29 H57 N5 Si3 V'
_chemical_formula_weight 611.01
_chemical_name_systematic
; 
 ? 
;
_space_group_IT_number 14
_symmetry_cell_setting monoclinic
_symmetry_space_group_name_Hall '-P 2ybc'
_symmetry_space_group_name_H-M 'P 1 21/c 1'
_atom_sites_solution_hydrogens geom
_atom_sites_solution_primary direct
_atom_sites_solution_secondary difmap
_audit_creation_method SHELXL-97
_cell_angle_alpha 90.00
_cell_angle_beta 91.0100(10)
_cell_angle_gamma 90.00
_cell_formula_units_Z 8
_cell_length_a 11.7724(6)
_cell_length_b 14.6694(8)
_cell_length_c 40.006(2)
_cell_measurement_reflns_used 9789
_cell_measurement_temperature 100
_cell_measurement_theta_max 28.31
_cell_measurement_theta_min 2.22
_cell_volume 6907.7(6)
_computing_cell_refinement 'SAINT+  V7.46A (Bruker, 2007)'
_computing_data_collection 'APEX2 v2.2-0 (Bruker, 2007)'
_computing_data_reduction 'SAINT+  V7.46A (Bruker, 2007)'
_computing_molecular_graphics 'XSHELL v4.02 (Bruker, 2000)'
_computing_publication_material 'XCIF v6.12 (Bruker, 2001)'
_computing_structure_refinement 'SHELXL-97 (Sheldrick, 2008)'
_computing_structure_solution 'SHELXS-97 (Sheldrick, 2008)'
_diffrn_ambient_temperature 100
_diffrn_measured_fraction_theta_full 0.998
_diffrn_measured_fraction_theta_max 0.998
_diffrn_measurement_device_type 'Bruker SMART APEX2 CCD diffractometer'
_diffrn_measurement_method 'omega scans'
_diffrn_radiation_monochromator graphite
_diffrn_radiation_source 'fine-focus sealed tube'
_diffrn_radiation_type MoK\a
_diffrn_radiation_wavelength 0.71073
_diffrn_reflns_av_R_equivalents 0.0657
_diffrn_reflns_av_sigmaI/netI 0.0584
_diffrn_reflns_limit_h_max 15
_diffrn_reflns_limit_h_min -15
_diffrn_reflns_limit_k_max 19
_diffrn_reflns_limit_k_min -19
_diffrn_reflns_limit_l_max 52
_diffrn_reflns_limit_l_min -52
_diffrn_reflns_number 69491
_diffrn_reflns_theta_full 28.00
_diffrn_reflns_theta_max 28.00
_diffrn_reflns_theta_min 1.48
_exptl_absorpt_coefficient_mu 0.417
_exptl_absorpt_correction_T_max 0.9917
_exptl_absorpt_correction_T_min 0.8782
_exptl_absorpt_correction_type multi-scan
_exptl_absorpt_process_details '(SADABS 2007/4 Bruker)'
_exptl_crystal_colour Green
_exptl_crystal_density_diffrn 1.175
_exptl_crystal_density_method 'not measured'
_exptl_crystal_description Plate
_exptl_crystal_F_000 2648
_exptl_crystal_size_max 0.32
_exptl_crystal_size_mid 0.18
_exptl_crystal_size_min 0.02
_refine_diff_density_max 1.599
_refine_diff_density_min -0.897
_refine_diff_density_rms 0.117
_refine_ls_extinction_method none
_refine_ls_goodness_of_fit_ref 1.080
_refine_ls_hydrogen_treatment constr
_refine_ls_matrix_type full
_refine_ls_number_parameters 704
_refine_ls_number_reflns 16662
_refine_ls_number_restraints 0
_refine_ls_restrained_S_all 1.080
_refine_ls_R_factor_all 0.1147
_refine_ls_R_factor_gt 0.0974
_refine_ls_shift/su_max 0.001
_refine_ls_shift/su_mean 0.000
_refine_ls_structure_factor_coef Fsqd
_refine_ls_weighting_details 'calc w=1/[\s^2^(Fo^2^)+(0.0846P)^2^+44.7592P] where P=(Fo^2^+2Fc^2^)/3'
_refine_ls_weighting_scheme calc
_refine_ls_wR_factor_gt 0.2735
_refine_ls_wR_factor_ref 0.2847
_reflns_number_gt 12951
_reflns_number_total 16662
_reflns_threshold_expression >2sigma(I)
_cod_data_source_file ic5017005_si_005.cif
_cod_data_source_block collect_0m
_cod_depositor_comments
;
The following automatic conversions were performed:

'_symmetry_cell_setting' value 'Monoclinic' changed to 'monoclinic'
according to
/home/saulius/struct/COD-crude-data--automatic-downloads/rss-feeds/ACS/lib/dictionaries/cif_core.dic
dictionary named 'cif_core.dic' version 2.4.2 from
2011-04-26.

'_exptl_absorpt_correction_type' value 'Multi-scan'
changed to 'multi-scan' according to
/home/saulius/struct/COD-crude-data--automatic-downloads/rss-feeds/ACS/lib/dictionaries/cif_core.dic
dictionary named 'cif_core.dic' version 2.4.2 from 2011-04-26.

Automatic conversion script
Id: cif_fix_values 2827 2014-09-09 07:05:25Z andrius 
;
_cod_original_sg_symbol_H-M P2(1)/c
_cod_database_code 4341203

loop_
_symmetry_equiv_pos_as_xyz
'x, y, z'
'-x, y+1/2, -z+1/2'
'-x, -y, -z'
'x, -y-1/2, z-1/2'

loop_
_atom_site_label
_atom_site_type_symbol
_atom_site_fract_x
_atom_site_fract_y
_atom_site_fract_z
_atom_site_U_iso_or_equiv
_atom_site_adp_type
_atom_site_occupancy
_atom_site_symmetry_multiplicity
_atom_site_calc_flag
_atom_site_refinement_flags
V1 V 0.75255(7) 0.60780(6) 0.04143(2) 0.0267(2) Uani 1 1 d .
V2 V 0.25230(8) 0.88812(6) 0.28070(2) 0.0304(2) Uani 1 1 d .
Si1 Si 0.53784(13) 0.66834(10) 0.08948(4) 0.0304(3) Uani 1 1 d .
Si2 Si 1.00012(13) 0.67133(10) 0.07422(4) 0.0319(3) Uani 1 1 d .
Si3 Si 0.71756(12) 0.67297(10) -0.03722(4) 0.0297(3) Uani 1 1 d .
Si4 Si 0.22239(16) 0.80268(12) 0.20387(4) 0.0409(4) Uani 1 1 d .
Si5 Si 0.50238(13) 0.83367(11) 0.31643(4) 0.0332(3) Uani 1 1 d .
Si6 Si 0.04341(14) 0.83759(12) 0.33283(4) 0.0368(3) Uani 1 1 d .
N1 N 0.6343(4) 0.5907(3) 0.07454(11) 0.0301(9) Uani 1 1 d .
N2 N 0.9119(4) 0.5917(3) 0.05583(11) 0.0294(9) Uani 1 1 d .
N3 N 0.7122(4) 0.5927(3) -0.00576(11) 0.0292(9) Uani 1 1 d .
N4 N 0.7543(4) 0.4604(3) 0.04118(11) 0.0313(9) Uani 1 1 d .
N5 N 0.7526(4) 0.8306(3) 0.04159(12) 0.0325(9) Uani 1 1 d .
N6 N 0.2252(5) 0.8918(3) 0.23216(13) 0.0423(12) Uani 1 1 d .
N7 N 0.4074(4) 0.9082(3) 0.29801(13) 0.0365(10) Uani 1 1 d .
N8 N 0.1247(4) 0.9119(3) 0.31020(14) 0.0442(12) Uani 1 1 d .
N9 N 0.2524(4) 1.0344(3) 0.27560(12) 0.0371(10) Uani 1 1 d .
N10 N 0.2466(4) 0.6663(3) 0.28874(12) 0.0388(11) Uani 1 1 d .
C1 C 0.6320(5) 0.4965(4) 0.08810(15) 0.0361(12) Uani 1 1 d .
H1A H 0.5588 0.4845 0.0980 0.043 Uiso 1 1 calc R
H1B H 0.6904 0.4895 0.1053 0.043 Uiso 1 1 calc R
C2 C 0.6526(5) 0.4297(4) 0.05972(14) 0.0330(11) Uani 1 1 d .
H2A H 0.6652 0.3690 0.0686 0.040 Uiso 1 1 calc R
H2B H 0.5868 0.4278 0.0448 0.040 Uiso 1 1 calc R
C3 C 0.9538(5) 0.4985(3) 0.05017(14) 0.0312(11) Uani 1 1 d .
H3A H 1.0199 0.4870 0.0644 0.037 Uiso 1 1 calc R
H3B H 0.9759 0.4916 0.0271 0.037 Uiso 1 1 calc R
C4 C 0.8609(5) 0.4310(4) 0.05811(14) 0.0336(11) Uani 1 1 d .
H4A H 0.8820 0.3707 0.0504 0.040 Uiso 1 1 calc R
H4B H 0.8502 0.4283 0.0821 0.040 Uiso 1 1 calc R
C5 C 0.6751(5) 0.4983(4) -0.01385(14) 0.0331(11) Uani 1 1 d .
H5A H 0.6818 0.4872 -0.0376 0.040 Uiso 1 1 calc R
H5B H 0.5961 0.4901 -0.0079 0.040 Uiso 1 1 calc R
C6 C 0.7492(5) 0.4315(4) 0.00564(14) 0.0332(11) Uani 1 1 d .
H6A H 0.7176 0.3706 0.0039 0.040 Uiso 1 1 calc R
H6B H 0.8250 0.4306 -0.0034 0.040 Uiso 1 1 calc R
C7 C 0.4290(5) 0.6138(4) 0.11636(15) 0.0388(12) Uani 1 1 d .
H7A H 0.3914 0.5660 0.1041 0.058 Uiso 1 1 calc R
H7B H 0.3742 0.6586 0.1228 0.058 Uiso 1 1 calc R
H7C H 0.4654 0.5888 0.1360 0.058 Uiso 1 1 calc R
C8 C 0.6031(5) 0.7584(4) 0.11684(15) 0.0396(13) Uani 1 1 d .
H8A H 0.6419 0.7302 0.1354 0.059 Uiso 1 1 calc R
H8B H 0.5446 0.7979 0.1249 0.059 Uiso 1 1 calc R
H8C H 0.6562 0.7934 0.1042 0.059 Uiso 1 1 calc R
C9 C 0.4596(5) 0.7274(4) 0.05434(15) 0.0391(12) Uani 1 1 d .
H9A H 0.5127 0.7608 0.0411 0.059 Uiso 1 1 calc R
H9B H 0.4048 0.7686 0.0634 0.059 Uiso 1 1 calc R
H9C H 0.4215 0.6829 0.0406 0.059 Uiso 1 1 calc R
C10 C 1.1356(5) 0.6207(4) 0.09055(18) 0.0444(14) Uani 1 1 d .
H10A H 1.1191 0.5762 0.1074 0.067 Uiso 1 1 calc R
H10B H 1.1825 0.6679 0.1001 0.067 Uiso 1 1 calc R
H10C H 1.1750 0.5919 0.0726 0.067 Uiso 1 1 calc R
C11 C 1.0490(5) 0.7633(4) 0.04494(17) 0.0418(13) Uani 1 1 d .
H11A H 1.0795 0.7359 0.0252 0.063 Uiso 1 1 calc R
H11B H 1.1066 0.7994 0.0559 0.063 Uiso 1 1 calc R
H11C H 0.9857 0.8014 0.0388 0.063 Uiso 1 1 calc R
C12 C 0.9305(5) 0.7283(4) 0.11061(15) 0.0403(13) Uani 1 1 d .
H12A H 0.8611 0.7566 0.1032 0.060 Uiso 1 1 calc R
H12B H 0.9807 0.7737 0.1198 0.060 Uiso 1 1 calc R
H12C H 0.9143 0.6836 0.1274 0.060 Uiso 1 1 calc R
C13 C 0.6044(5) 0.7628(4) -0.03436(14) 0.0368(12) Uani 1 1 d .
H13A H 0.5321 0.7369 -0.0405 0.055 Uiso 1 1 calc R
H13B H 0.6215 0.8120 -0.0493 0.055 Uiso 1 1 calc R
H13C H 0.6018 0.7854 -0.0119 0.055 Uiso 1 1 calc R
C14 C 0.8596(5) 0.7303(4) -0.03743(15) 0.0384(12) Uani 1 1 d .
H14A H 0.8783 0.7517 -0.0153 0.058 Uiso 1 1 calc R
H14B H 0.8571 0.7809 -0.0526 0.058 Uiso 1 1 calc R
H14C H 0.9162 0.6876 -0.0444 0.058 Uiso 1 1 calc R
C15 C 0.6936(5) 0.6211(4) -0.07947(14) 0.0380(12) Uani 1 1 d .
H15A H 0.7476 0.5731 -0.0828 0.057 Uiso 1 1 calc R
H15B H 0.7029 0.6670 -0.0963 0.057 Uiso 1 1 calc R
H15C H 0.6180 0.5968 -0.0810 0.057 Uiso 1 1 calc R
C16 C 0.7514(5) 0.7519(3) 0.04141(13) 0.0314(11) Uani 1 1 d .
C17 C 0.7528(5) 0.9282(4) 0.04172(14) 0.0335(11) Uani 1 1 d .
C18 C 0.6290(5) 0.9622(4) 0.04303(16) 0.0388(12) Uani 1 1 d .
H18A H 0.5929 0.9385 0.0628 0.047 Uiso 1 1 calc R
H18B H 0.5867 0.9407 0.0236 0.047 Uiso 1 1 calc R
C19 C 0.8184(5) 0.9623(4) 0.07306(15) 0.0392(13) Uani 1 1 d .
H19A H 0.7832 0.9390 0.0931 0.047 Uiso 1 1 calc R
H19B H 0.8962 0.9407 0.0727 0.047 Uiso 1 1 calc R
C20 C 0.8083(6) 0.9653(4) 0.01023(14) 0.0386(12) Uani 1 1 d .
H20A H 0.7677 0.9433 -0.0095 0.046 Uiso 1 1 calc R
H20B H 0.8863 0.9442 0.0092 0.046 Uiso 1 1 calc R
C21 C 0.6281(6) 1.0676(4) 0.04382(17) 0.0428(14) Uani 1 1 d .
H21 H 0.5495 1.0894 0.0446 0.051 Uiso 1 1 calc R
C22 C 0.6936(6) 1.1002(4) 0.07491(18) 0.0504(16) Uani 1 1 d .
H22A H 0.6916 1.1662 0.0761 0.060 Uiso 1 1 calc R
H22B H 0.6584 1.0761 0.0948 0.060 Uiso 1 1 calc R
C23 C 0.8165(6) 1.0675(4) 0.07330(17) 0.0450(14) Uani 1 1 d .
H23 H 0.8587 1.0897 0.0930 0.054 Uiso 1 1 calc R
C24 C 0.8720(6) 1.1037(4) 0.04184(18) 0.0490(15) Uani 1 1 d .
H24A H 0.9500 1.0828 0.0410 0.059 Uiso 1 1 calc R
H24B H 0.8723 1.1698 0.0421 0.059 Uiso 1 1 calc R
C25 C 0.8056(6) 1.0695(4) 0.01107(17) 0.0456(15) Uani 1 1 d .
H25 H 0.8409 1.0933 -0.0091 0.055 Uiso 1 1 calc R
C26 C 0.6827(6) 1.1020(4) 0.01208(17) 0.0491(16) Uani 1 1 d .
H26A H 0.6804 1.1681 0.0115 0.059 Uiso 1 1 calc R
H26B H 0.6410 1.0792 -0.0073 0.059 Uiso 1 1 calc R
C28 C 0.2315(15) 0.9839(5) 0.2188(2) 0.134(6) Uani 1 1 d .
H28A H 0.3061 0.9922 0.2094 0.161 Uiso 1 1 calc R
H28B H 0.1763 0.9892 0.2007 0.161 Uiso 1 1 calc R
C29 C 0.2129(9) 1.0539(5) 0.24106(19) 0.066(2) Uani 1 1 d .
H29A H 0.1321 1.0670 0.2413 0.080 Uiso 1 1 calc R
H29B H 0.2513 1.1081 0.2332 0.080 Uiso 1 1 calc R
C30 C 0.4308(8) 1.0060(5) 0.3027(3) 0.096(4) Uani 1 1 d .
H30A H 0.4155 1.0217 0.3258 0.115 Uiso 1 1 calc R
H30B H 0.5110 1.0165 0.2991 0.115 Uiso 1 1 calc R
C31 C 0.3675(6) 1.0653(5) 0.2816(2) 0.0562(19) Uani 1 1 d .
H31A H 0.4056 1.0706 0.2604 0.067 Uiso 1 1 calc R
H31B H 0.3656 1.1253 0.2917 0.067 Uiso 1 1 calc R
C32 C 0.0854(11) 1.0064(6) 0.3088(4) 0.129(6) Uani 1 1 d .
H32A H 0.0232 1.0107 0.2927 0.155 Uiso 1 1 calc R
H32B H 0.0559 1.0229 0.3305 0.155 Uiso 1 1 calc R
C33 C 0.1710(7) 1.0705(4) 0.3000(2) 0.0527(17) Uani 1 1 d .
H33A H 0.2124 1.0888 0.3201 0.063 Uiso 1 1 calc R
H33B H 0.1347 1.1244 0.2907 0.063 Uiso 1 1 calc R
C34 C 0.0995(6) 0.7239(4) 0.21124(16) 0.0450(14) Uani 1 1 d .
H34A H 0.0942 0.7115 0.2347 0.067 Uiso 1 1 calc R
H34B H 0.1110 0.6679 0.1994 0.067 Uiso 1 1 calc R
H34C H 0.0305 0.7521 0.2034 0.067 Uiso 1 1 calc R
C35 C 0.2036(8) 0.8449(6) 0.15991(17) 0.067(2) Uani 1 1 d .
H35A H 0.1346 0.8796 0.1581 0.100 Uiso 1 1 calc R
H35B H 0.1998 0.7939 0.1449 0.100 Uiso 1 1 calc R
H35C H 0.2669 0.8829 0.1543 0.100 Uiso 1 1 calc R
C36 C 0.3566(6) 0.7334(6) 0.20508(18) 0.0562(18) Uani 1 1 d .
H36A H 0.4183 0.7696 0.1971 0.084 Uiso 1 1 calc R
H36B H 0.3471 0.6806 0.1911 0.084 Uiso 1 1 calc R
H36C H 0.3728 0.7146 0.2276 0.084 Uiso 1 1 calc R
C37 C 0.4479(5) 0.7835(4) 0.35625(15) 0.0423(13) Uani 1 1 d .
H37A H 0.4216 0.8315 0.3705 0.063 Uiso 1 1 calc R
H37B H 0.5080 0.7507 0.3675 0.063 Uiso 1 1 calc R
H37C H 0.3864 0.7426 0.3512 0.063 Uiso 1 1 calc R
C38 C 0.5410(6) 0.7362(4) 0.28864(15) 0.0423(13) Uani 1 1 d .
H38A H 0.4755 0.6984 0.2848 0.063 Uiso 1 1 calc R
H38B H 0.6002 0.7009 0.2992 0.063 Uiso 1 1 calc R
H38C H 0.5671 0.7593 0.2677 0.063 Uiso 1 1 calc R
C39 C 0.6402(5) 0.8905(4) 0.32751(15) 0.0399(13) Uani 1 1 d .
H39A H 0.6723 0.9164 0.3078 0.060 Uiso 1 1 calc R
H39B H 0.6919 0.8465 0.3369 0.060 Uiso 1 1 calc R
H39C H 0.6272 0.9379 0.3436 0.060 Uiso 1 1 calc R
C40 C -0.0439(6) 0.7591(5) 0.30564(19) 0.0551(17) Uani 1 1 d .
H40A H -0.1065 0.7923 0.2959 0.083 Uiso 1 1 calc R
H40B H -0.0724 0.7099 0.3189 0.083 Uiso 1 1 calc R
H40C H 0.0024 0.7350 0.2882 0.083 Uiso 1 1 calc R
C41 C 0.1284(6) 0.7653(5) 0.36241(17) 0.0516(16) Uani 1 1 d .
H41A H 0.1713 0.7216 0.3500 0.077 Uiso 1 1 calc R
H41B H 0.0783 0.7341 0.3772 0.077 Uiso 1 1 calc R
H41C H 0.1795 0.8032 0.3752 0.077 Uiso 1 1 calc R
C42 C -0.0571(6) 0.8995(5) 0.36016(17) 0.0530(17) Uani 1 1 d .
H42A H -0.0151 0.9350 0.3763 0.079 Uiso 1 1 calc R
H42B H -0.1039 0.8563 0.3716 0.079 Uiso 1 1 calc R
H42C H -0.1042 0.9390 0.3467 0.079 Uiso 1 1 calc R
C43 C 0.2492(5) 0.7449(4) 0.28579(14) 0.0342(11) Uani 1 1 d .
C44 C 0.2444(6) 0.5720(5) 0.29263(15) 0.0466(15) Uani 1 1 d .
C45 C 0.1222(8) 0.5360(5) 0.2896(3) 0.077(3) Uani 1 1 d .
H45A H 0.0895 0.5537 0.2681 0.092 Uiso 1 1 calc R
H45B H 0.0765 0.5627 0.3070 0.092 Uiso 1 1 calc R
C46 C 0.3141(11) 0.5261(5) 0.2649(2) 0.085(3) Uani 1 1 d .
H46A H 0.2837 0.5434 0.2431 0.102 Uiso 1 1 calc R
H46B H 0.3925 0.5462 0.2664 0.102 Uiso 1 1 calc R
C47 C 0.2942(6) 0.5428(4) 0.32648(17) 0.0487(15) Uani 1 1 d .
H47A H 0.2509 0.5701 0.3443 0.058 Uiso 1 1 calc R
H47B H 0.3721 0.5639 0.3286 0.058 Uiso 1 1 calc R
C48 C 0.1208(11) 0.4305(6) 0.2928(3) 0.098(4) Uani 1 1 d .
H48 H 0.0425 0.4081 0.2907 0.118 Uiso 1 1 calc R
C49 C 0.1910(17) 0.3908(6) 0.2655(3) 0.151(8) Uani 1 1 d .
H49A H 0.1883 0.3247 0.2666 0.182 Uiso 1 1 calc R
H49B H 0.1600 0.4094 0.2439 0.182 Uiso 1 1 calc R
C50 C 0.3088(15) 0.4216(6) 0.2688(2) 0.121(6) Uani 1 1 d .
H50 H 0.3537 0.3932 0.2512 0.145 Uiso 1 1 calc R
C51 C 0.3601(10) 0.3957(6) 0.3029(3) 0.088(3) Uani 1 1 d .
H51A H 0.3607 0.3299 0.3053 0.105 Uiso 1 1 calc R
H51B H 0.4378 0.4174 0.3046 0.105 Uiso 1 1 calc R
C52 C 0.2909(7) 0.4375(5) 0.32972(18) 0.0557(18) Uani 1 1 d .
H52 H 0.3228 0.4198 0.3516 0.067 Uiso 1 1 calc R
C53 C 0.1698(8) 0.4058(5) 0.3271(2) 0.068(2) Uani 1 1 d .
H53A H 0.1254 0.4345 0.3444 0.081 Uiso 1 1 calc R
H53B H 0.1665 0.3403 0.3303 0.081 Uiso 1 1 calc R
C1S C 0.8181(11) 0.9826(7) 0.9121(3) 0.086(3) Uani 1 1 d .
H1S H 0.8803 1.0013 0.9250 0.103 Uiso 1 1 calc R
C2S C 0.7162(13) 1.0236(7) 0.9152(2) 0.091(4) Uani 1 1 d .
H2S H 0.7081 1.0693 0.9311 0.109 Uiso 1 1 calc R
C3S C 0.6250(9) 0.9996(7) 0.8958(3) 0.087(3) Uani 1 1 d .
H3S H 0.5564 1.0305 0.8978 0.105 Uiso 1 1 calc R
C4S C 0.6341(8) 0.9306(7) 0.8733(3) 0.086(3) Uani 1 1 d .
H4S H 0.5714 0.9136 0.8603 0.103 Uiso 1 1 calc R
C5S C 0.7348(9) 0.8864(6) 0.8698(2) 0.075(2) Uani 1 1 d .
H5S H 0.7408 0.8390 0.8545 0.090 Uiso 1 1 calc R
C6S C 0.8281(9) 0.9116(7) 0.8890(3) 0.081(3) Uani 1 1 d .
H6S H 0.8971 0.8816 0.8867 0.098 Uiso 1 1 calc R

loop_
_atom_site_aniso_label
_atom_site_aniso_U_11
_atom_site_aniso_U_22
_atom_site_aniso_U_33
_atom_site_aniso_U_23
_atom_site_aniso_U_13
_atom_site_aniso_U_12
V1 0.0290(4) 0.0218(4) 0.0293(4) -0.0007(3) 0.0012(3) 0.0005(3)
V2 0.0340(5) 0.0258(4) 0.0313(4) 0.0025(3) -0.0015(3) -0.0007(3)
Si1 0.0318(7) 0.0269(7) 0.0326(7) -0.0029(6) 0.0018(6) -0.0008(6)
Si2 0.0304(7) 0.0266(7) 0.0386(8) -0.0011(6) -0.0002(6) 0.0007(6)
Si3 0.0317(7) 0.0272(7) 0.0304(7) 0.0001(5) 0.0005(5) 0.0035(5)
Si4 0.0512(10) 0.0414(9) 0.0299(8) 0.0025(6) -0.0027(7) -0.0110(7)
Si5 0.0347(8) 0.0309(7) 0.0340(7) -0.0006(6) -0.0011(6) 0.0027(6)
Si6 0.0359(8) 0.0395(8) 0.0350(8) 0.0014(6) 0.0020(6) 0.0011(6)
N1 0.033(2) 0.023(2) 0.034(2) -0.0006(17) 0.0043(17) 0.0018(17)
N2 0.032(2) 0.021(2) 0.034(2) -0.0026(16) -0.0010(17) 0.0025(16)
N3 0.034(2) 0.022(2) 0.031(2) -0.0015(16) 0.0013(17) -0.0005(16)
N4 0.034(2) 0.027(2) 0.032(2) -0.0005(17) -0.0013(18) -0.0001(18)
N5 0.036(2) 0.024(2) 0.037(2) -0.0006(18) 0.0003(19) 0.0012(18)
N6 0.062(3) 0.027(2) 0.037(3) 0.006(2) -0.011(2) -0.008(2)
N7 0.039(3) 0.025(2) 0.045(3) 0.0022(19) -0.008(2) -0.0026(18)
N8 0.043(3) 0.031(2) 0.059(3) 0.003(2) 0.016(2) 0.005(2)
N9 0.040(3) 0.033(2) 0.039(3) 0.002(2) -0.003(2) 0.000(2)
N10 0.046(3) 0.035(3) 0.034(2) 0.002(2) -0.004(2) -0.001(2)
C1 0.038(3) 0.030(3) 0.041(3) 0.004(2) 0.006(2) 0.004(2)
C2 0.034(3) 0.026(2) 0.039(3) 0.002(2) 0.003(2) -0.003(2)
C3 0.032(3) 0.026(2) 0.035(3) -0.001(2) -0.001(2) 0.004(2)
C4 0.037(3) 0.028(3) 0.035(3) 0.000(2) 0.000(2) 0.003(2)
C5 0.038(3) 0.027(2) 0.035(3) -0.002(2) -0.002(2) 0.000(2)
C6 0.038(3) 0.024(2) 0.037(3) -0.004(2) -0.002(2) 0.002(2)
C7 0.038(3) 0.037(3) 0.041(3) -0.003(2) 0.006(2) -0.004(2)
C8 0.040(3) 0.037(3) 0.042(3) -0.008(2) 0.003(2) -0.001(2)
C9 0.037(3) 0.037(3) 0.043(3) -0.002(2) 0.000(2) 0.004(2)
C10 0.039(3) 0.035(3) 0.059(4) -0.003(3) -0.010(3) 0.003(2)
C11 0.036(3) 0.033(3) 0.057(4) 0.006(3) 0.007(3) -0.004(2)
C12 0.039(3) 0.039(3) 0.042(3) -0.007(2) -0.004(2) 0.002(2)
C13 0.040(3) 0.034(3) 0.037(3) 0.001(2) -0.001(2) 0.012(2)
C14 0.037(3) 0.035(3) 0.043(3) 0.004(2) 0.005(2) -0.003(2)
C15 0.046(3) 0.036(3) 0.032(3) 0.002(2) 0.001(2) 0.004(2)
C16 0.036(3) 0.024(2) 0.035(3) -0.002(2) 0.001(2) 0.004(2)
C17 0.031(3) 0.031(3) 0.039(3) 0.003(2) 0.002(2) 0.002(2)
C18 0.039(3) 0.029(3) 0.049(3) 0.001(2) 0.002(2) 0.005(2)
C19 0.048(3) 0.028(3) 0.041(3) -0.004(2) -0.005(2) -0.001(2)
C20 0.052(3) 0.030(3) 0.034(3) 0.000(2) 0.005(2) -0.001(2)
C21 0.048(3) 0.025(3) 0.055(4) 0.001(2) 0.002(3) 0.012(2)
C22 0.069(4) 0.026(3) 0.056(4) -0.010(3) 0.007(3) 0.008(3)
C23 0.059(4) 0.029(3) 0.048(3) -0.006(2) -0.006(3) -0.005(3)
C24 0.055(4) 0.028(3) 0.064(4) 0.003(3) 0.001(3) -0.007(3)
C25 0.061(4) 0.028(3) 0.048(3) 0.009(2) 0.011(3) -0.003(3)
C26 0.068(4) 0.029(3) 0.050(4) 0.005(3) -0.005(3) 0.007(3)
C28 0.310(19) 0.034(4) 0.055(5) 0.015(4) -0.083(8) -0.038(7)
C29 0.113(7) 0.035(3) 0.051(4) 0.011(3) -0.012(4) 0.011(4)
C30 0.074(6) 0.034(4) 0.176(11) 0.021(5) -0.068(7) -0.014(4)
C31 0.043(4) 0.034(3) 0.092(6) 0.013(3) -0.008(4) -0.005(3)
C32 0.133(10) 0.037(4) 0.221(15) 0.022(6) 0.120(10) 0.022(5)
C33 0.068(5) 0.028(3) 0.063(4) -0.004(3) 0.009(3) 0.002(3)
C34 0.053(4) 0.039(3) 0.042(3) 0.003(3) -0.005(3) -0.012(3)
C35 0.102(7) 0.062(5) 0.036(3) 0.007(3) -0.009(4) -0.026(5)
C36 0.053(4) 0.069(5) 0.047(4) 0.003(3) 0.008(3) -0.003(4)
C37 0.045(3) 0.042(3) 0.040(3) 0.001(3) 0.004(3) 0.004(3)
C38 0.047(3) 0.039(3) 0.041(3) -0.005(3) 0.006(3) 0.005(3)
C39 0.035(3) 0.045(3) 0.039(3) -0.001(3) -0.004(2) 0.002(2)
C40 0.048(4) 0.060(4) 0.057(4) -0.009(3) -0.007(3) 0.000(3)
C41 0.063(4) 0.049(4) 0.043(3) 0.001(3) -0.004(3) 0.011(3)
C42 0.046(4) 0.067(5) 0.047(4) -0.004(3) 0.007(3) 0.011(3)
C43 0.043(3) 0.027(3) 0.032(3) 0.004(2) -0.002(2) -0.002(2)
C44 0.053(4) 0.057(4) 0.030(3) 0.014(3) 0.004(3) 0.005(3)
C45 0.085(6) 0.043(4) 0.101(7) 0.028(4) -0.038(5) -0.027(4)
C46 0.174(11) 0.030(3) 0.053(5) -0.001(3) 0.035(6) 0.006(5)
C47 0.062(4) 0.033(3) 0.050(4) 0.005(3) -0.006(3) 0.005(3)
C48 0.136(10) 0.041(4) 0.115(9) 0.024(5) -0.055(7) -0.042(5)
C49 0.35(2) 0.025(4) 0.071(7) 0.002(4) -0.068(11) -0.029(8)
C50 0.287(19) 0.027(4) 0.049(5) -0.007(3) 0.056(8) 0.006(7)
C51 0.129(9) 0.041(4) 0.095(7) 0.018(4) 0.044(6) 0.022(5)
C52 0.084(5) 0.037(3) 0.046(4) 0.008(3) -0.004(3) 0.009(3)
C53 0.103(7) 0.033(3) 0.067(5) 0.011(3) 0.004(5) -0.014(4)
C1S 0.113(9) 0.072(6) 0.071(6) 0.014(5) -0.024(6) -0.008(6)
C2S 0.158(12) 0.064(6) 0.051(5) 0.006(4) 0.026(6) 0.009(7)
C3S 0.075(6) 0.076(6) 0.112(9) 0.020(6) 0.050(6) 0.014(5)
C4S 0.061(6) 0.078(7) 0.119(9) 0.014(6) -0.001(5) -0.019(5)
C5S 0.100(7) 0.051(5) 0.075(6) -0.008(4) 0.007(5) 0.004(5)
C6S 0.078(6) 0.073(6) 0.093(7) 0.022(5) 0.012(5) 0.014(5)

loop_
_atom_type_symbol
_atom_type_description
_atom_type_scat_dispersion_real
_atom_type_scat_dispersion_imag
_atom_type_scat_source
C C 0.0033 0.0016 'International Tables Vol C Tables 4.2.6.8 and 6.1.1.4'
H H 0.0000 0.0000 'International Tables Vol C Tables 4.2.6.8 and 6.1.1.4'
N N 0.0061 0.0033 'International Tables Vol C Tables 4.2.6.8 and 6.1.1.4'
Si Si 0.0817 0.0704 'International Tables Vol C Tables 4.2.6.8 and 6.1.1.4'
V V 0.3005 0.5294 'International Tables Vol C Tables 4.2.6.8 and 6.1.1.4'

loop_
_geom_angle_atom_site_label_1
_geom_angle_atom_site_label_2
_geom_angle_atom_site_label_3
_geom_angle
N3 V1 N1 118.47(19)
N3 V1 N2 118.99(19)
N1 V1 N2 118.25(19)
N3 V1 C16 96.40(19)
N1 V1 C16 97.13(19)
N2 V1 C16 97.2(2)
N3 V1 N4 83.36(17)
N1 V1 N4 83.20(18)
N2 V1 N4 82.68(17)
C16 V1 N4 179.7(2)
N8 V2 N7 118.6(2)
N8 V2 N6 118.6(3)
N7 V2 N6 118.6(2)
N8 V2 C43 96.0(2)
N7 V2 C43 97.6(2)
N6 V2 C43 96.9(2)
N8 V2 N9 83.2(2)
N7 V2 N9 83.23(19)
N6 V2 N9 83.04(19)
C43 V2 N9 179.0(2)
N1 Si1 C7 112.3(2)
N1 Si1 C8 113.8(3)
C7 Si1 C8 104.1(3)
N1 Si1 C9 111.2(2)
C7 Si1 C9 107.2(3)
C8 Si1 C9 107.6(3)
N2 Si2 C10 112.7(2)
N2 Si2 C12 111.4(3)
C10 Si2 C12 106.7(3)
N2 Si2 C11 114.1(3)
C10 Si2 C11 103.6(3)
C12 Si2 C11 107.8(3)
N3 Si3 C15 112.0(2)
N3 Si3 C14 110.7(2)
C15 Si3 C14 107.4(3)
N3 Si3 C13 113.5(2)
C15 Si3 C13 104.1(3)
C14 Si3 C13 108.6(3)
N6 Si4 C35 111.4(3)
N6 Si4 C36 112.7(3)
C35 Si4 C36 106.8(4)
N6 Si4 C34 111.6(3)
C35 Si4 C34 105.8(3)
C36 Si4 C34 108.2(3)
N7 Si5 C39 111.9(3)
N7 Si5 C38 113.2(3)
C39 Si5 C38 105.2(3)
N7 Si5 C37 112.5(3)
C39 Si5 C37 106.4(3)
C38 Si5 C37 107.1(3)
N8 Si6 C42 111.4(3)
N8 Si6 C41 113.4(3)
C42 Si6 C41 104.1(3)
N8 Si6 C40 112.8(3)
C42 Si6 C40 107.0(3)
C41 Si6 C40 107.5(3)
C1 N1 Si1 118.2(3)
C1 N1 V1 112.7(3)
Si1 N1 V1 129.2(2)
C3 N2 Si2 119.7(3)
C3 N2 V1 112.7(3)
Si2 N2 V1 127.6(2)
C5 N3 Si3 119.4(3)
C5 N3 V1 112.5(3)
Si3 N3 V1 128.1(2)
C4 N4 C6 112.0(4)
C4 N4 C2 111.5(4)
C6 N4 C2 111.8(4)
C4 N4 V1 107.3(3)
C6 N4 V1 106.9(3)
C2 N4 V1 107.0(3)
C16 N5 C17 179.4(6)
C28 N6 Si4 117.6(5)
C28 N6 V2 112.3(4)
Si4 N6 V2 128.8(3)
C30 N7 Si5 116.4(4)
C30 N7 V2 111.2(4)
Si5 N7 V2 130.5(3)
C32 N8 Si6 116.3(5)
C32 N8 V2 113.1(5)
Si6 N8 V2 130.1(3)
C31 N9 C29 112.0(6)
C31 N9 C33 113.2(6)
C29 N9 C33 110.6(6)
C31 N9 V2 107.3(4)
C29 N9 V2 106.3(4)
C33 N9 V2 107.0(4)
C43 N10 C44 179.3(7)
N1 C1 C2 108.8(4)
N4 C2 C1 108.5(4)
N2 C3 C4 109.3(4)
N4 C4 C3 108.8(4)
N3 C5 C6 109.0(4)
N4 C6 C5 108.7(4)
N5 C16 V1 178.9(5)
N5 C17 C20 110.7(5)
N5 C17 C18 108.8(5)
C20 C17 C18 109.3(5)
N5 C17 C19 109.1(5)
C20 C17 C19 109.8(5)
C18 C17 C19 109.1(5)
C17 C18 C21 109.3(5)
C23 C19 C17 108.8(5)
C17 C20 C25 109.2(5)
C26 C21 C22 111.2(6)
C26 C21 C18 108.1(5)
C22 C21 C18 109.0(5)
C23 C22 C21 109.4(5)
C24 C23 C22 110.3(6)
C24 C23 C19 109.7(5)
C22 C23 C19 109.1(5)
C23 C24 C25 109.3(5)
C26 C25 C20 109.5(5)
C26 C25 C24 110.4(6)
C20 C25 C24 109.5(5)
C21 C26 C25 109.5(5)
C29 C28 N6 116.5(8)
C28 C29 N9 114.1(6)
C31 C30 N7 115.3(7)
C30 C31 N9 112.9(6)
C33 C32 N8 114.2(8)
C32 C33 N9 113.3(6)
N10 C43 V2 179.4(6)
N10 C44 C47 111.7(6)
N10 C44 C45 110.6(6)
C47 C44 C45 108.6(6)
N10 C44 C46 110.0(5)
C47 C44 C46 108.3(6)
C45 C44 C46 107.5(8)
C44 C45 C48 110.3(8)
C50 C46 C44 109.7(7)
C44 C47 C52 110.1(6)
C49 C48 C53 111.1(10)
C49 C48 C45 108.7(9)
C53 C48 C45 107.9(8)
C50 C49 C48 110.3(8)
C49 C50 C51 111.3(9)
C49 C50 C46 109.8(12)
C51 C50 C46 108.7(9)
C52 C51 C50 109.2(8)
C51 C52 C53 110.6(8)
C51 C52 C47 109.5(6)
C53 C52 C47 109.2(6)
C52 C53 C48 109.5(7)
C2S C1S C6S 118.6(10)
C1S C2S C3S 121.8(10)
C4S C3S C2S 120.0(10)
C3S C4S C5S 120.1(10)
C4S C5S C6S 120.1(10)
C5S C6S C1S 119.5(10)

loop_
_geom_bond_atom_site_label_1
_geom_bond_atom_site_label_2
_geom_bond_distance
V1 N3 1.951(4)
V1 N1 1.955(4)
V1 N2 1.967(4)
V1 C16 2.114(5)
V1 N4 2.162(4)
V2 N8 1.958(5)
V2 N7 1.963(5)
V2 N6 1.963(5)
V2 C43 2.112(5)
V2 N9 2.156(5)
Si1 N1 1.723(4)
Si1 C7 1.867(6)
Si1 C8 1.872(6)
Si1 C9 1.879(6)
Si2 N2 1.719(5)
Si2 C10 1.867(6)
Si2 C12 1.879(6)
Si2 C11 1.883(6)
Si3 N3 1.725(5)
Si3 C15 1.870(6)
Si3 C14 1.871(6)
Si3 C13 1.879(5)
Si4 N6 1.730(5)
Si4 C35 1.874(7)
Si4 C36 1.878(8)
Si4 C34 1.878(6)
Si5 N7 1.721(5)
Si5 C39 1.871(6)
Si5 C38 1.872(6)
Si5 C37 1.878(6)
Si6 N8 1.719(5)
Si6 C42 1.862(7)
Si6 C41 1.867(7)
Si6 C40 1.878(7)
N1 C1 1.484(7)
N2 C3 1.473(6)
N3 C5 1.487(6)
N4 C4 1.480(7)
N4 C6 1.484(7)
N4 C2 1.489(7)
N5 C16 1.155(7)
N5 C17 1.431(7)
N6 C28 1.454(9)
N7 C30 1.472(9)
N8 C32 1.462(10)
N9 C31 1.446(8)
N9 C29 1.478(8)
N9 C33 1.479(8)
N10 C43 1.158(7)
N10 C44 1.393(8)
C1 C2 1.523(8)
C3 C4 1.513(8)
C5 C6 1.518(7)
C17 C20 1.530(8)
C17 C18 1.543(8)
C17 C19 1.545(8)
C18 C21 1.546(8)
C19 C23 1.544(8)
C20 C25 1.530(8)
C21 C26 1.519(9)
C21 C22 1.528(10)
C22 C23 1.526(10)
C23 C24 1.524(9)
C24 C25 1.531(10)
C25 C26 1.523(10)
C28 C29 1.378(12)
C30 C31 1.414(10)
C32 C33 1.427(12)
C44 C47 1.528(9)
C44 C45 1.536(11)
C44 C46 1.547(10)
C45 C48 1.554(11)
C46 C50 1.542(11)
C47 C52 1.550(9)
C48 C49 1.50(2)
C48 C53 1.524(13)
C49 C50 1.46(2)
C50 C51 1.529(16)
C51 C52 1.491(11)
C52 C53 1.501(12)
C1S C2S 1.349(16)
C1S C6S 1.398(15)
C2S C3S 1.361(16)
C3S C4S 1.359(15)
C4S C5S 1.361(14)
C5S C6S 1.380(14)
